data_4117949
loop_
_publ_author_name
'Michael J. Rose'
'Harry B. Gray'
'Jay R. Winkler'

_publ_contact_author_address
;
Division of Chemistry and Chemical Engineering,
California Institute of Technology,
1200 E California Blvd,
Pasdena, CA 91125
USA
;
_publ_contact_author_email mrose@caltech.edu
_publ_contact_author_fax '+1 626 459 2935'
_publ_contact_author_name 'Michael Rose'
_publ_contact_author_phone '+1 626 395 2846'
_publ_section_title
;
 Hydrogen Generation Catalyzed by Fluorinated Diglyoxime-Iron Complexes at
 Low Overpotentials
;
_journal_name_full 'Journal of the American Chemical Society'
_journal_page_first 8310
_journal_page_last 8313
_journal_paper_doi 10.1021/ja300534r
_journal_volume 134
_journal_year 2012
_chemical_formula_moiety 'C38 H10 B1.32 F22.63 Fe N6 O4, C H Cl3'
_chemical_formula_sum 'C39 H11 B1.3 Cl3 F22.62 Fe N6 O4'
_chemical_formula_weight 1233.67
_chemical_name_systematic
;
 ?
;
_space_group_IT_number 14
_symmetry_cell_setting monoclinic
_symmetry_space_group_name_Hall '-P 2ybc'
_symmetry_space_group_name_H-M 'P 1 21/c 1'
_atom_sites_solution_hydrogens geom
_atom_sites_solution_primary direct
_atom_sites_solution_secondary difmap
_audit_creation_method SHELXL-97
_cell_angle_alpha 90.00
_cell_angle_beta 95.441(3)
_cell_angle_gamma 90.00
_cell_formula_units_Z 4
_cell_length_a 9.0321(4)
_cell_length_b 30.6711(13)
_cell_length_c 15.7862(7)
_cell_measurement_reflns_used 9798
_cell_measurement_temperature 100(2)
_cell_measurement_theta_max 29.13
_cell_measurement_theta_min 2.36
_cell_volume 4353.5(3)
_computing_cell_refinement 'Bruker SAINT-Plus v7.66A'
_computing_data_collection 'Bruker APEX2 v2009.7-0'
_computing_data_reduction 'Bruker SAINT-Plus v7.66A'
_computing_molecular_graphics 'Bruker XP v5.1'
_computing_publication_material 'Bruker XCIF 2008'
_computing_structure_refinement 'SHELXL-97 (Sheldrick, 2008)'
_computing_structure_solution 'SHELXS-97 (Sheldrick, 2008)'
_diffrn_ambient_temperature 100(2)
_diffrn_measured_fraction_theta_full 1.000
_diffrn_measured_fraction_theta_max 1.000
_diffrn_measurement_device_type 'Bruker KAPPA APEX II'
_diffrn_measurement_method '\w scans; 10 settings'
_diffrn_radiation_monochromator graphite
_diffrn_radiation_source 'fine-focus sealed tube'
_diffrn_radiation_type MoK\a
_diffrn_radiation_wavelength 0.71073
_diffrn_reflns_av_R_equivalents 0.0684
_diffrn_reflns_av_sigmaI/netI 0.0365
_diffrn_reflns_limit_h_max 11
_diffrn_reflns_limit_h_min -11
_diffrn_reflns_limit_k_max 39
_diffrn_reflns_limit_k_min -39
_diffrn_reflns_limit_l_max 20
_diffrn_reflns_limit_l_min -20
_diffrn_reflns_number 77136
_diffrn_reflns_theta_full 27.50
_diffrn_reflns_theta_max 27.50
_diffrn_reflns_theta_min 1.86
_exptl_absorpt_coefficient_mu 0.680
_exptl_absorpt_correction_T_max 0.8990
_exptl_absorpt_correction_T_min 0.8648
_exptl_absorpt_correction_type none
_exptl_crystal_colour Purple
_exptl_crystal_density_diffrn 1.882
_exptl_crystal_description Block
_exptl_crystal_F_000 2424
_exptl_crystal_size_max 0.22
_exptl_crystal_size_mid 0.19
_exptl_crystal_size_min 0.16
_refine_diff_density_max 1.960
_refine_diff_density_min -0.630
_refine_diff_density_rms 0.089
_refine_ls_extinction_method none
_refine_ls_goodness_of_fit_ref 3.100
_refine_ls_hydrogen_treatment Riding
_refine_ls_matrix_type 'Full matrix'
_refine_ls_number_parameters 708
_refine_ls_number_reflns 10014
_refine_ls_number_restraints 16
_refine_ls_restrained_S_all 3.104
_refine_ls_R_factor_all 0.0811
_refine_ls_R_factor_gt 0.0666
_refine_ls_shift/su_max 0.001
_refine_ls_shift/su_mean 0.000
_refine_ls_structure_factor_coef Fsqd
_refine_ls_weighting_details w=1/s^2^(Fo^2^)
_refine_ls_weighting_scheme sigma
_refine_ls_wR_factor_gt 0.1137
_refine_ls_wR_factor_ref 0.1147
_reflns_number_gt 8081
_reflns_number_total 10014
_reflns_threshold_expression >2sigma(I)
_cod_data_source_file ja300534r_si_002_3.cif
_cod_data_source_block mjr13
_cod_depositor_comments
;
The following automatic conversions were performed:

'_atom_sites_solution_primary' value 'direct methods' was changed to
'direct'.

'_atom_sites_solution_secondary' value 'Difference Fourier map' was
changed to 'difmap'.

'_atom_sites_solution_hydrogens' value 'Geometric positions' was
changed to 'geom'.

Automatic conversion script
Id: cif_fix_values 6452 2018-10-05 10:23:21Z andrius 
;
_cod_original_formula_sum 'C39 H11 B1.30 Cl3 F22.62 Fe N6 O4'
_cod_database_code 4117949

loop_
_symmetry_equiv_pos_as_xyz
'x, y, z'
'-x, y+1/2, -z+1/2'
'-x, -y, -z'
'x, -y-1/2, z-1/2'

loop_
_atom_site_label
_atom_site_type_symbol
_atom_site_fract_x
_atom_site_fract_y
_atom_site_fract_z
_atom_site_U_iso_or_equiv
_atom_site_adp_type
_atom_site_occupancy
_atom_site_symmetry_multiplicity
_atom_site_calc_flag
_atom_site_refinement_flags
_atom_site_disorder_group
Fe1 Fe 0.06298(5) 0.120636(14) 0.41564(3) 0.02243(13) Uani 1 1 d . .
N5 N 0.2546(3) 0.09431(8) 0.46877(16) 0.0251(6) Uani 1 1 d . .
N6 N -0.1323(3) 0.14572(8) 0.36286(17) 0.0270(7) Uani 1 1 d . .
N1 N 0.1369(3) 0.11263(8) 0.30913(16) 0.0237(6) Uani 1 1 d . .
N3 N 0.1444(3) 0.17638(8) 0.43797(16) 0.0241(6) Uani 1 1 d . .
O1 O 0.2213(2) 0.14236(6) 0.27038(13) 0.0262(5) Uani 1 1 d D .
O3 O 0.2222(2) 0.20003(6) 0.38385(13) 0.0255(5) Uani 1 1 d D .
B1 B 0.1854(5) 0.18890(12) 0.2920(2) 0.0283(9) Uani 1 1 d D .
F1 F 0.0390(2) 0.19846(6) 0.26546(12) 0.0336(5) Uani 1 1 d D .
F2 F 0.2813(2) 0.21405(6) 0.25061(12) 0.0359(5) Uani 1 1 d D .
N2 N -0.0125(3) 0.06394(8) 0.39381(16) 0.0242(6) Uani 1 1 d . .
N4 N 0.0035(3) 0.12844(8) 0.52632(16) 0.0251(6) Uani 1 1 d . .
O2 O -0.0982(3) 0.04323(7) 0.44458(13) 0.0296(6) Uani 1 1 d D .
O4 O -0.0802(3) 0.09903(7) 0.56478(13) 0.0305(6) Uani 1 1 d D .
B2 B -0.1759(9) 0.0694(4) 0.5079(8) 0.512(8) Uiso 0.317(3) 1 d PD 2
F3 F -0.2909(19) 0.0926(9) 0.4651(15) 0.512(8) Uiso 0.317(3) 1 d PD 2
F4 F -0.223(3) 0.0389(7) 0.5632(12) 0.512(8) Uiso 0.317(3) 1 d PD 2
F5 F 0.4215(2) 0.06440(6) 0.26122(12) 0.0371(5) Uani 1 1 d . .
F6 F 0.5372(2) 0.04726(7) 0.11272(13) 0.0477(6) Uani 1 1 d . .
F7 F 0.3527(2) 0.03530(7) -0.03115(13) 0.0484(6) Uani 1 1 d . .
F8 F 0.0544(2) 0.04086(7) -0.02798(11) 0.0439(6) Uani 1 1 d . .
F9 F -0.0617(2) 0.05811(6) 0.12109(12) 0.0365(5) Uani 1 1 d . .
F10 F -0.2792(2) 0.03021(6) 0.28402(12) 0.0380(5) Uani 1 1 d . .
F11 F -0.3892(3) -0.04346(7) 0.21124(13) 0.0516(6) Uani 1 1 d . .
F12 F -0.2022(3) -0.10757(6) 0.16947(13) 0.0568(7) Uani 1 1 d . .
F13 F 0.0935(3) -0.10074(6) 0.21452(14) 0.0557(7) Uani 1 1 d . .
F14 F 0.2051(2) -0.02728(6) 0.29105(13) 0.0412(5) Uani 1 1 d . .
F15 F -0.0321(2) 0.26539(6) 0.55633(12) 0.0383(5) Uani 1 1 d . .
F16 F 0.0900(3) 0.34507(6) 0.58399(13) 0.0563(7) Uani 1 1 d . .
F17 F 0.3890(3) 0.35549(7) 0.58606(14) 0.0624(7) Uani 1 1 d . .
F18 F 0.5644(3) 0.28671(8) 0.56130(15) 0.0618(7) Uani 1 1 d . .
F19 F 0.4431(2) 0.20734(7) 0.52952(13) 0.0424(5) Uani 1 1 d . .
F20 F 0.2691(3) 0.17455(6) 0.70333(12) 0.0417(5) Uani 1 1 d . .
F21 F 0.2089(3) 0.20257(7) 0.85875(12) 0.0553(7) Uani 1 1 d . .
F22 F -0.0746(3) 0.22320(7) 0.88645(13) 0.0684(8) Uani 1 1 d . .
F23 F -0.2991(3) 0.21281(8) 0.76022(15) 0.0690(8) Uani 1 1 d . .
F24 F -0.2400(2) 0.18226(7) 0.60757(13) 0.0457(6) Uani 1 1 d . .
C1 C 0.1156(4) 0.07423(10) 0.27554(19) 0.0234(7) Uani 1 1 d . .
C2 C 0.0246(4) 0.04569(10) 0.32325(19) 0.0241(8) Uani 1 1 d . .
C3 C 0.1357(4) 0.19207(10) 0.5138(2) 0.0247(8) Uani 1 1 d . .
C4 C 0.0499(4) 0.16393(10) 0.5662(2) 0.0260(8) Uani 1 1 d . .
C5 C 0.1780(4) 0.06154(9) 0.19470(19) 0.0249(8) Uani 1 1 d . .
C6 C 0.3281(4) 0.05832(10) 0.1905(2) 0.0278(8) Uani 1 1 d . .
C7 C 0.3890(4) 0.04930(11) 0.1158(2) 0.0320(9) Uani 1 1 d . .
C8 C 0.2937(5) 0.04333(11) 0.0423(2) 0.0336(9) Uani 1 1 d . .
C9 C 0.1453(4) 0.04572(10) 0.0442(2) 0.0309(8) Uani 1 1 d . .
C10 C 0.0854(4) 0.05474(10) 0.1203(2) 0.0281(8) Uani 1 1 d . .
C11 C -0.0341(4) 0.00359(10) 0.28970(19) 0.0252(8) Uani 1 1 d . .
C12 C -0.1849(4) -0.00187(11) 0.2695(2) 0.0303(8) Uani 1 1 d . .
C13 C -0.2428(4) -0.03935(12) 0.2310(2) 0.0347(9) Uani 1 1 d . .
C14 C -0.1473(5) -0.07199(11) 0.2109(2) 0.0400(10) Uani 1 1 d . .
C15 C 0.0029(5) -0.06814(11) 0.2320(2) 0.0374(10) Uani 1 1 d . .
C16 C 0.0589(4) -0.03068(10) 0.2715(2) 0.0318(9) Uani 1 1 d . .
C17 C 0.2026(4) 0.23440(10) 0.54114(19) 0.0267(8) Uani 1 1 d . .
C18 C 0.1175(4) 0.27016(10) 0.5571(2) 0.0307(8) Uani 1 1 d . .
C19 C 0.1777(5) 0.31089(11) 0.5715(2) 0.0418(11) Uani 1 1 d . .
C20 C 0.3273(5) 0.31626(12) 0.5715(2) 0.0439(11) Uani 1 1 d . .
C21 C 0.4179(5) 0.28139(13) 0.5590(2) 0.0396(10) Uani 1 1 d . .
C22 C 0.3538(4) 0.24089(11) 0.5434(2) 0.0346(9) Uani 1 1 d . .
C23 C 0.0151(4) 0.17718(10) 0.6524(2) 0.0308(9) Uani 1 1 d . .
C24 C 0.1289(5) 0.18355(10) 0.7165(2) 0.0341(9) Uani 1 1 d . .
C25 C 0.0986(5) 0.19833(11) 0.7959(2) 0.0415(10) Uani 1 1 d . .
C26 C -0.0428(6) 0.20769(12) 0.8097(2) 0.0469(11) Uani 1 1 d . .
C27 C -0.1606(5) 0.20250(13) 0.7469(3) 0.0469(11) Uani 1 1 d . .
C28 C -0.1281(5) 0.18653(11) 0.6691(2) 0.0369(9) Uani 1 1 d . .
C29 C 0.3861(4) 0.11095(11) 0.4553(2) 0.0369(9) Uani 1 1 d . .
H29 H 0.3880 0.1357 0.4194 0.044 Uiso 1 1 calc R .
C30 C 0.5191(5) 0.09450(12) 0.4901(3) 0.0477(11) Uani 1 1 d . .
H30 H 0.6101 0.1076 0.4781 0.057 Uiso 1 1 calc R .
C31 C 0.5193(5) 0.05843(13) 0.5432(3) 0.0463(10) Uani 1 1 d . .
H31 H 0.6096 0.0467 0.5695 0.056 Uiso 1 1 calc R .
C32 C 0.3844(4) 0.04019(12) 0.5565(2) 0.0406(10) Uani 1 1 d . .
H32 H 0.3802 0.0149 0.5910 0.049 Uiso 1 1 calc R .
C33 C 0.2544(4) 0.05882(11) 0.5192(2) 0.0298(8) Uani 1 1 d . .
H33 H 0.1619 0.0461 0.5295 0.036 Uiso 1 1 calc R .
C34 C -0.2011(4) 0.17840(11) 0.3987(2) 0.0315(8) Uani 1 1 d . .
H34 H -0.1589 0.1893 0.4520 0.038 Uiso 1 1 calc R .
C35 C -0.3298(4) 0.19712(12) 0.3625(2) 0.0383(9) Uani 1 1 d . .
H35 H -0.3754 0.2202 0.3905 0.046 Uiso 1 1 calc R .
C36 C -0.3919(4) 0.18200(13) 0.2852(3) 0.0486(11) Uani 1 1 d . .
H36 H -0.4807 0.1946 0.2587 0.058 Uiso 1 1 calc R .
C37 C -0.3228(4) 0.14828(13) 0.2472(3) 0.0429(10) Uani 1 1 d . .
H37 H -0.3632 0.1372 0.1938 0.052 Uiso 1 1 calc R .
C38 C -0.1954(4) 0.13091(11) 0.2871(2) 0.0358(9) Uani 1 1 d . .
H38 H -0.1491 0.1074 0.2605 0.043 Uiso 1 1 calc R .
C1A C 0.6442(7) 0.38962(18) 0.4520(5) 0.0570(19) Uani 0.683(3) 1 d PD 1
H1A H 0.5837 0.3950 0.5008 0.068 Uiso 0.683(3) 1 calc PR 1
Cl1A Cl 0.69058(17) 0.44023(4) 0.41132(10) 0.0429(5) Uani 0.683(3) 1 d PD 1
Cl2A Cl 0.80449(19) 0.36143(5) 0.49128(12) 0.0647(6) Uani 0.683(3) 1 d PD 1
Cl3A Cl 0.5384(2) 0.35783(6) 0.37844(15) 0.0911(8) Uani 0.683(3) 1 d PD 1
C1B C 0.619(5) 0.3870(10) 0.3733(19) 0.512(8) Uiso 0.317(3) 1 d PD 2
H1B H 0.5151 0.3923 0.3883 0.615 Uiso 0.317(3) 1 calc PR 2
Cl1B Cl 0.722(3) 0.4341(8) 0.4064(16) 0.512(8) Uiso 0.317(3) 1 d PD 2
Cl2B Cl 0.604(2) 0.3791(8) 0.2616(15) 0.512(8) Uiso 0.317(3) 1 d PD 2
Cl3B Cl 0.681(3) 0.3413(8) 0.4302(15) 0.512(8) Uiso 0.317(3) 1 d PD 2

loop_
_atom_site_aniso_label
_atom_site_aniso_U_11
_atom_site_aniso_U_22
_atom_site_aniso_U_33
_atom_site_aniso_U_23
_atom_site_aniso_U_13
_atom_site_aniso_U_12
Fe1 0.0370(3) 0.0157(2) 0.0135(2) -0.00118(18) -0.0032(2) 0.0009(2)
N5 0.0381(18) 0.0187(14) 0.0177(15) -0.0010(11) -0.0021(13) 0.0007(12)
N6 0.0348(18) 0.0224(14) 0.0230(16) 0.0025(12) -0.0017(13) 0.0005(12)
N1 0.0375(17) 0.0169(14) 0.0156(14) 0.0004(11) -0.0026(12) 0.0001(12)
N3 0.0394(18) 0.0182(13) 0.0137(14) 0.0012(11) -0.0029(13) 0.0009(12)
O1 0.0369(14) 0.0195(11) 0.0226(12) -0.0025(9) 0.0042(11) -0.0015(10)
O3 0.0403(15) 0.0191(11) 0.0168(12) -0.0005(9) 0.0015(10) -0.0055(10)
B1 0.034(3) 0.027(2) 0.024(2) -0.0009(16) 0.0054(19) -0.0029(18)
F1 0.0411(13) 0.0293(11) 0.0297(11) 0.0033(9) -0.0002(10) 0.0034(9)
F2 0.0488(13) 0.0304(11) 0.0298(11) 0.0013(9) 0.0106(10) -0.0024(9)
N2 0.0391(18) 0.0190(13) 0.0137(14) 0.0008(11) -0.0022(13) -0.0020(12)
N4 0.0387(18) 0.0188(14) 0.0168(14) 0.0002(11) -0.0022(13) -0.0001(12)
O2 0.0454(16) 0.0235(12) 0.0199(12) 0.0020(10) 0.0028(11) -0.0084(11)
O4 0.0476(16) 0.0250(12) 0.0191(12) 0.0035(10) 0.0051(11) -0.0087(11)
F5 0.0390(13) 0.0410(12) 0.0301(12) -0.0049(9) -0.0034(10) 0.0075(9)
F6 0.0489(15) 0.0545(15) 0.0412(13) -0.0030(11) 0.0120(11) 0.0100(11)
F7 0.0739(17) 0.0483(14) 0.0256(12) -0.0031(10) 0.0183(11) 0.0059(11)
F8 0.0685(16) 0.0455(13) 0.0159(11) -0.0042(9) -0.0052(10) -0.0050(11)
F9 0.0403(14) 0.0449(13) 0.0227(11) -0.0019(9) -0.0050(9) -0.0016(10)
F10 0.0454(13) 0.0298(11) 0.0370(12) -0.0028(9) -0.0060(10) -0.0001(10)
F11 0.0646(16) 0.0472(14) 0.0402(13) 0.0010(11) -0.0105(12) -0.0244(12)
F12 0.107(2) 0.0228(11) 0.0380(13) -0.0068(9) -0.0077(13) -0.0188(12)
F13 0.0967(19) 0.0217(11) 0.0499(14) -0.0076(10) 0.0124(13) 0.0105(12)
F14 0.0501(15) 0.0293(11) 0.0436(13) 0.0015(9) 0.0018(11) 0.0105(10)
F15 0.0613(16) 0.0277(11) 0.0252(11) -0.0031(9) 0.0003(10) 0.0096(10)
F16 0.110(2) 0.0222(11) 0.0352(13) -0.0061(9) -0.0023(13) 0.0073(12)
F17 0.110(2) 0.0301(12) 0.0458(14) -0.0091(10) 0.0025(14) -0.0317(13)
F18 0.0695(18) 0.0619(16) 0.0532(16) -0.0104(12) 0.0015(14) -0.0327(13)
F19 0.0475(14) 0.0401(13) 0.0383(13) -0.0071(10) -0.0022(11) -0.0033(10)
F20 0.0615(16) 0.0371(12) 0.0243(11) -0.0009(9) -0.0069(11) -0.0037(11)
F21 0.109(2) 0.0341(12) 0.0195(11) -0.0051(9) -0.0142(12) -0.0059(12)
F22 0.137(2) 0.0495(15) 0.0207(12) -0.0107(10) 0.0162(14) 0.0131(15)
F23 0.089(2) 0.0733(18) 0.0487(16) -0.0114(13) 0.0274(15) 0.0191(15)
F24 0.0514(15) 0.0526(14) 0.0340(13) -0.0063(10) 0.0082(11) 0.0088(11)
C1 0.031(2) 0.0218(16) 0.0159(17) 0.0001(13) -0.0029(15) 0.0071(14)
C2 0.037(2) 0.0172(15) 0.0166(17) 0.0002(13) -0.0068(15) 0.0043(14)
C3 0.037(2) 0.0200(16) 0.0166(17) 0.0002(13) -0.0028(15) 0.0030(14)
C4 0.041(2) 0.0204(16) 0.0161(17) -0.0002(13) -0.0015(16) -0.0024(15)
C5 0.042(2) 0.0151(15) 0.0171(17) -0.0016(12) -0.0005(16) 0.0028(15)
C6 0.042(2) 0.0186(16) 0.0222(19) -0.0025(13) -0.0027(17) 0.0016(15)
C7 0.038(2) 0.0253(18) 0.033(2) 0.0007(15) 0.0089(19) 0.0060(16)
C8 0.059(3) 0.0233(18) 0.0202(19) -0.0010(14) 0.0107(19) 0.0045(17)
C9 0.050(3) 0.0240(18) 0.0174(19) -0.0020(14) -0.0013(18) -0.0011(16)
C10 0.044(2) 0.0168(16) 0.0225(19) -0.0010(13) 0.0001(17) -0.0009(15)
C11 0.044(2) 0.0188(16) 0.0114(16) 0.0017(12) -0.0033(15) -0.0013(15)
C12 0.048(3) 0.0240(18) 0.0180(18) 0.0002(14) -0.0019(17) -0.0012(16)
C13 0.047(3) 0.034(2) 0.0212(19) 0.0036(15) -0.0067(18) -0.0125(18)
C14 0.080(3) 0.0200(18) 0.0182(19) -0.0004(14) -0.003(2) -0.0135(19)
C15 0.069(3) 0.0187(17) 0.025(2) 0.0026(15) 0.006(2) 0.0040(18)
C16 0.054(3) 0.0221(18) 0.0183(18) 0.0025(14) 0.0002(18) 0.0018(17)
C17 0.046(2) 0.0212(17) 0.0115(16) -0.0015(13) -0.0035(16) -0.0028(16)
C18 0.051(3) 0.0243(18) 0.0153(18) -0.0002(14) -0.0025(17) -0.0002(17)
C19 0.090(4) 0.0164(17) 0.0171(19) -0.0032(14) -0.006(2) 0.004(2)
C20 0.082(3) 0.027(2) 0.022(2) -0.0023(15) 0.000(2) -0.023(2)
C21 0.052(3) 0.040(2) 0.026(2) -0.0038(17) 0.0002(19) -0.017(2)
C22 0.056(3) 0.031(2) 0.0161(18) -0.0024(15) -0.0027(18) -0.0053(18)
C23 0.061(3) 0.0169(16) 0.0144(17) -0.0005(13) 0.0015(18) -0.0005(16)
C24 0.068(3) 0.0169(17) 0.0162(19) -0.0005(13) -0.0003(19) -0.0018(17)
C25 0.083(3) 0.0191(18) 0.020(2) -0.0022(15) -0.006(2) 0.0013(19)
C26 0.101(4) 0.0254(19) 0.016(2) -0.0039(15) 0.012(2) 0.001(2)
C27 0.071(3) 0.040(2) 0.032(2) -0.0049(18) 0.019(2) 0.008(2)
C28 0.061(3) 0.030(2) 0.0191(19) -0.0043(15) 0.001(2) -0.0009(18)
C29 0.041(2) 0.0255(19) 0.042(2) 0.0047(16) -0.0102(19) -0.0004(17)
C30 0.040(3) 0.040(2) 0.061(3) 0.009(2) -0.002(2) -0.0021(19)
C31 0.042(3) 0.045(2) 0.049(3) 0.010(2) -0.008(2) 0.011(2)
C32 0.056(3) 0.034(2) 0.031(2) 0.0093(16) -0.001(2) 0.0175(19)
C33 0.041(2) 0.0292(19) 0.0190(18) 0.0016(14) 0.0022(16) 0.0053(16)
C34 0.041(2) 0.0285(19) 0.025(2) 0.0055(15) 0.0059(17) 0.0028(17)
C35 0.035(2) 0.040(2) 0.041(2) 0.0115(18) 0.0120(19) 0.0126(18)
C36 0.037(3) 0.049(3) 0.057(3) 0.015(2) -0.010(2) 0.001(2)
C37 0.042(3) 0.043(2) 0.041(2) 0.0017(19) -0.011(2) -0.0011(19)
C38 0.047(2) 0.0283(19) 0.029(2) -0.0010(15) -0.0109(18) 0.0028(17)
C1A 0.054(4) 0.026(3) 0.093(5) 0.001(3) 0.013(4) -0.004(3)
Cl1A 0.0416(9) 0.0308(8) 0.0566(10) 0.0051(6) 0.0058(7) 0.0040(6)
Cl2A 0.0590(12) 0.0460(10) 0.0850(14) 0.0111(9) -0.0145(10) 0.0099(8)
Cl3A 0.1044(17) 0.0449(11) 0.1102(17) -0.0137(10) -0.0624(13) 0.0085(10)

loop_
_atom_type_symbol
_atom_type_description
_atom_type_scat_dispersion_real
_atom_type_scat_dispersion_imag
_atom_type_scat_source
C C 0.0033 0.0016 'International Tables Vol C Tables 4.2.6.8 and 6.1.1.4'
H H 0.0000 0.0000 'International Tables Vol C Tables 4.2.6.8 and 6.1.1.4'
B B 0.0013 0.0007 'International Tables Vol C Tables 4.2.6.8 and 6.1.1.4'
N N 0.0061 0.0033 'International Tables Vol C Tables 4.2.6.8 and 6.1.1.4'
O O 0.0106 0.0060 'International Tables Vol C Tables 4.2.6.8 and 6.1.1.4'
F F 0.0171 0.0103 'International Tables Vol C Tables 4.2.6.8 and 6.1.1.4'
Fe Fe 0.3463 0.8444 'International Tables Vol C Tables 4.2.6.8 and 6.1.1.4'
Cl Cl 0.1484 0.1585 'International Tables Vol C Tables 4.2.6.8 and 6.1.1.4'

loop_
_geom_angle_atom_site_label_1
_geom_angle_atom_site_label_2
_geom_angle_atom_site_label_3
_geom_angle
_geom_angle_site_symmetry_3
_geom_angle_publ_flag
N3 Fe1 N1 96.92(11) . yes
N3 Fe1 N2 178.16(12) . yes
N1 Fe1 N2 82.49(11) . yes
N3 Fe1 N4 81.50(11) . yes
N1 Fe1 N4 175.75(12) . yes
N2 Fe1 N4 98.97(11) . yes
N3 Fe1 N5 88.93(11) . yes
N1 Fe1 N5 87.51(11) . yes
N2 Fe1 N5 89.31(11) . yes
N4 Fe1 N5 88.52(11) . yes
N3 Fe1 N6 92.37(11) . yes
N1 Fe1 N6 92.90(11) . yes
N2 Fe1 N6 89.40(11) . yes
N4 Fe1 N6 91.11(11) . yes
N5 Fe1 N6 178.58(11) . yes
C29 N5 C33 117.1(3) . ?
C29 N5 Fe1 121.6(2) . ?
C33 N5 Fe1 121.3(2) . ?
C34 N6 C38 116.9(3) . ?
C34 N6 Fe1 122.2(2) . ?
C38 N6 Fe1 120.8(2) . ?
C1 N1 O1 119.2(2) . ?
C1 N1 Fe1 115.6(2) . ?
O1 N1 Fe1 124.86(18) . ?
C3 N3 O3 117.4(3) . ?
C3 N3 Fe1 116.9(2) . ?
O3 N3 Fe1 125.50(18) . ?
N1 O1 B1 112.8(2) . ?
N3 O3 B1 113.9(2) . ?
F2 B1 F1 111.5(3) . ?
F2 B1 O3 104.0(3) . ?
F1 B1 O3 111.4(3) . ?
F2 B1 O1 105.4(3) . ?
F1 B1 O1 110.6(3) . ?
O3 B1 O1 113.7(3) . ?
C2 N2 O2 121.1(3) . ?
C2 N2 Fe1 115.4(2) . ?
O2 N2 Fe1 123.48(18) . ?
C4 N4 O4 120.3(2) . ?
C4 N4 Fe1 116.4(2) . ?
O4 N4 Fe1 123.26(18) . ?
N2 O2 B2 118.7(6) . ?
N4 O4 B2 116.8(6) . ?
F4 B2 F3 113.5(8) . ?
F4 B2 O4 103.2(7) . ?
F3 B2 O4 110.3(7) . ?
F4 B2 O2 104.5(7) . ?
F3 B2 O2 109.0(7) . ?
O4 B2 O2 116.3(5) . ?
B2 F3 C30 127(2) 1_455 ?
N1 C1 C2 113.7(3) . ?
N1 C1 C5 122.1(3) . ?
C2 C1 C5 124.1(3) . ?
N2 C2 C1 112.5(3) . ?
N2 C2 C11 124.3(3) . ?
C1 C2 C11 122.8(3) . ?
N3 C3 C4 112.5(3) . ?
N3 C3 C17 122.3(3) . ?
C4 C3 C17 125.1(3) . ?
N4 C4 C3 112.4(3) . ?
N4 C4 C23 125.8(3) . ?
C3 C4 C23 121.7(3) . ?
C6 C5 C10 117.9(3) . ?
C6 C5 C1 121.0(3) . ?
C10 C5 C1 120.9(3) . ?
F5 C6 C5 119.8(3) . ?
F5 C6 C7 117.9(3) . ?
C5 C6 C7 122.3(3) . ?
F6 C7 C6 121.3(3) . ?
F6 C7 C8 120.2(3) . ?
C6 C7 C8 118.4(3) . ?
F7 C8 C9 120.4(3) . ?
F7 C8 C7 118.6(3) . ?
C9 C8 C7 120.9(3) . ?
C8 C9 F8 120.3(3) . ?
C8 C9 C10 120.0(3) . ?
F8 C9 C10 119.7(3) . ?
F9 C10 C5 120.1(3) . ?
F9 C10 C9 119.5(3) . ?
C5 C10 C9 120.5(3) . ?
C12 C11 C16 117.6(3) . ?
C12 C11 C2 120.2(3) . ?
C16 C11 C2 122.1(3) . ?
F10 C12 C11 120.2(3) . ?
F10 C12 C13 117.9(3) . ?
C11 C12 C13 121.9(3) . ?
F11 C13 C14 120.4(3) . ?
F11 C13 C12 120.5(3) . ?
C14 C13 C12 119.1(4) . ?
F12 C14 C15 119.9(4) . ?
F12 C14 C13 119.4(4) . ?
C15 C14 C13 120.6(3) . ?
F13 C15 C14 119.8(3) . ?
F13 C15 C16 120.7(4) . ?
C14 C15 C16 119.5(3) . ?
F14 C16 C15 118.9(3) . ?
F14 C16 C11 119.8(3) . ?
C15 C16 C11 121.3(4) . ?
C18 C17 C22 116.7(3) . ?
C18 C17 C3 122.2(3) . ?
C22 C17 C3 120.8(3) . ?
F15 C18 C19 118.5(3) . ?
F15 C18 C17 119.0(3) . ?
C19 C18 C17 122.4(4) . ?
F16 C19 C20 120.4(3) . ?
F16 C19 C18 120.4(4) . ?
C20 C19 C18 119.2(4) . ?
F17 C20 C19 120.4(4) . ?
F17 C20 C21 118.9(4) . ?
C19 C20 C21 120.7(3) . ?
F18 C21 C20 120.3(3) . ?
F18 C21 C22 120.9(4) . ?
C20 C21 C22 118.8(4) . ?
F19 C22 C17 119.8(3) . ?
F19 C22 C21 118.1(4) . ?
C17 C22 C21 122.1(4) . ?
C28 C23 C24 118.5(3) . ?
C28 C23 C4 121.2(3) . ?
C24 C23 C4 120.1(3) . ?
F20 C24 C25 118.8(4) . ?
F20 C24 C23 120.5(3) . ?
C25 C24 C23 120.7(4) . ?
F21 C25 C26 120.6(3) . ?
F21 C25 C24 120.2(4) . ?
C26 C25 C24 119.2(4) . ?
C25 C26 F22 120.2(4) . ?
C25 C26 C27 122.2(3) . ?
F22 C26 C27 117.6(4) . ?
F23 C27 C28 120.6(4) . ?
F23 C27 C26 121.9(4) . ?
C28 C27 C26 117.5(4) . ?
F24 C28 C23 120.0(3) . ?
F24 C28 C27 118.0(4) . ?
C23 C28 C27 121.9(4) . ?
N5 C29 C30 123.9(3) . ?
C29 C30 C31 119.2(4) . ?
C29 C30 F3 138.0(10) 1_655 ?
C31 C30 F3 99.2(11) 1_655 ?
C32 C31 C30 117.8(4) . ?
C31 C32 C33 119.7(3) . ?
N5 C33 C32 122.4(3) . ?
N6 C34 C35 123.3(3) . ?
C34 C35 C36 119.2(4) . ?
C35 C36 C37 118.5(4) . ?
C38 C37 C36 119.3(4) . ?
N6 C38 C37 122.8(3) . ?
Cl3A C1A Cl1A 113.0(4) . ?
Cl3A C1A Cl2A 110.2(3) . ?
Cl1A C1A Cl2A 110.5(3) . ?
Cl3B C1B Cl2B 113(2) . ?
Cl3B C1B Cl1B 112(2) . ?
Cl2B C1B Cl1B 113(2) . ?

loop_
_geom_bond_atom_site_label_1
_geom_bond_atom_site_label_2
_geom_bond_distance
_geom_bond_site_symmetry_2
_geom_bond_publ_flag
Fe1 N3 1.881(3) . yes
Fe1 N1 1.883(3) . yes
Fe1 N2 1.888(3) . yes
Fe1 N4 1.891(3) . yes
Fe1 N5 2.018(3) . yes
Fe1 N6 2.029(3) . yes
N5 C29 1.329(4) . ?
N5 C33 1.348(4) . ?
N6 C34 1.334(4) . ?
N6 C38 1.354(4) . ?
N1 C1 1.299(4) . ?
N1 O1 1.369(3) . ?
N3 C3 1.300(4) . ?
N3 O3 1.365(3) . ?
O1 B1 1.510(4) . ?
O3 B1 1.496(4) . ?
B1 F2 1.371(4) . ?
B1 F1 1.380(4) . ?
N2 C2 1.318(4) . ?
N2 O2 1.328(3) . ?
N4 C4 1.307(4) . ?
N4 O4 1.356(3) . ?
O2 B2 1.507(6) . ?
O4 B2 1.493(6) . ?
B2 F4 1.372(6) . ?
B2 F3 1.381(7) . ?
F3 C30 1.80(2) 1_455 ?
F5 C6 1.346(4) . ?
F6 C7 1.346(4) . ?
F7 C8 1.344(4) . ?
F8 C9 1.348(4) . ?
F9 C10 1.334(4) . ?
F10 C12 1.336(4) . ?
F11 C13 1.335(4) . ?
F12 C14 1.343(4) . ?
F13 C15 1.337(4) . ?
F14 C16 1.331(4) . ?
F15 C18 1.358(4) . ?
F16 C19 1.340(4) . ?
F17 C20 1.337(4) . ?
F18 C21 1.331(4) . ?
F19 C22 1.338(4) . ?
F20 C24 1.332(4) . ?
F21 C25 1.344(4) . ?
F22 C26 1.358(4) . ?
F23 C27 1.326(5) . ?
F24 C28 1.340(4) . ?
C1 C2 1.458(4) . ?
C1 C5 1.495(4) . ?
C2 C11 1.475(4) . ?
C3 C4 1.466(4) . ?
C3 C17 1.479(4) . ?
C4 C23 1.483(4) . ?
C5 C6 1.367(5) . ?
C5 C10 1.391(4) . ?
C6 C7 1.377(5) . ?
C7 C8 1.390(5) . ?
C8 C9 1.345(5) . ?
C9 C10 1.392(5) . ?
C11 C12 1.379(5) . ?
C11 C16 1.393(5) . ?
C12 C13 1.380(5) . ?
C13 C14 1.378(5) . ?
C14 C15 1.371(5) . ?
C15 C16 1.380(5) . ?
C17 C18 1.376(5) . ?
C17 C22 1.377(5) . ?
C18 C19 1.373(5) . ?
C19 C20 1.362(5) . ?
C20 C21 1.372(6) . ?
C21 C22 1.382(5) . ?
C23 C28 1.374(5) . ?
C23 C24 1.386(5) . ?
C24 C25 1.385(5) . ?
C25 C26 1.346(6) . ?
C26 C27 1.393(6) . ?
C27 C28 1.380(5) . ?
C29 C30 1.369(5) . ?
C30 C31 1.388(5) . ?
C30 F3 1.80(2) 1_655 ?
C31 C32 1.375(5) . ?
C32 C33 1.385(5) . ?
C34 C35 1.372(5) . ?
C35 C36 1.374(5) . ?
C36 C37 1.375(5) . ?
C37 C38 1.366(5) . ?
C1A Cl3A 1.732(7) . ?
C1A Cl1A 1.746(6) . ?
C1A Cl2A 1.749(6) . ?
C1B Cl3B 1.73(2) . ?
C1B Cl2B 1.77(2) . ?
C1B Cl1B 1.77(2) . ?
